data_1563736
loop_
_publ_author_name
'Berastegui, P.'
'Hull, S.'
'Eriksson, S.G.'

_publ_section_title
;
 A high temperature superionic phase of CsSn2F5
;
_journal_issue 2
_journal_name_full 'Journal of Solid State Chemistry'
_journal_page_first 373
_journal_page_last 378
_journal_paper_doi 10.1016/j.jssc.2009.11.020
_journal_volume 183
_journal_year 2010
_chemical_formula_structural 'Rb Sn2 F5'
_chemical_formula_sum 'F5 Rb Sn2'
_chemical_name_systematic 'Rubidium pentafluorodistannate(II) - alpha'
_space_group_IT_number 147
_space_group_name_Hall '-P 3'
_space_group_name_H-M_alt 'P -3'
_symmetry_Int_Tables_number 147
_symmetry_space_group_name_H-M 'P -3'
_cell_angle_alpha 90.
_cell_angle_beta 90.
_cell_angle_gamma 120.
_cell_formula_units_Z 1
_cell_length_b 4.3581(6)
_cell_length_c 10.1704(14)
_cell_volume 167.29(4)
_refine_ls_R_factor_all 0.0059
_cod_data_source_file JSSC-2010-183-373.cif
_cod_data_source_block RbSn2F5
_cod_original_formula_sum 'Rb Sn2 F5'
_cod_database_code 1563736

loop_
_symmetry_equiv_pos_site_id
_symmetry_equiv_pos_as_xyz
1 x,y,z
2 -y,x-y,z
3 x-y,x,-z
4 -x,-y,-z
5 y,-x+y,-z
6 -x+y,-x,z

loop_
_atom_site_aniso_label
_atom_site_aniso_type_symbol
_atom_site_aniso_U_11
_atom_site_aniso_U_22
_atom_site_aniso_U_33
_atom_site_aniso_U_12
_atom_site_aniso_U_13
_atom_site_aniso_U_23
Rb1 Rb 0.0438(8) 0.0438(8) 0.0592(15) 0.0219(4) 0. 0.
Sn1 Sn 0.0727(7) 0.0727(7) 0.0280(7) 0.0363(3) 0. 0.
F1 F 0.0806(9) 0.0806(9) 0.0428(9) 0.0403(5) 0. 0.
F2 F 0.15(3) 0.11(3) 0.077(18) 0.041(13) -0.012(4) -0.011(4)
F3 F 0.148(5) 0.148(5) 0.068(7) 0.074(2) 0. 0.

loop_
_atom_site_label
_atom_site_type_symbol
_atom_site_symmetry_multiplicity
_atom_site_Wyckoff_symbol
_atom_site_fract_x
_atom_site_fract_y
_atom_site_fract_z
_atom_site_B_iso_or_equiv
_atom_site_occupancy
Rb1 Rb 1 a 0. 0. 0. . 1.
Sn1 Sn 2 d 0.3333 0.6667 0.32839(17) . 1.
F1 F 2 d 0.3333 0.6667 0.13447(17) . 1.
F2 F 6 g 0.444(5) 0.199(2) 0.2901(4) . 0.363(7)
F3 F 2 c 0. 0. 0.2976(7) . 0.41(2)

loop_
_atom_type_symbol
_atom_type_oxidation_number
Rb 1.
Sn 2.
F -1.

loop_
_cell_length_a
4.3581(6)
